data_1557850
loop_
_publ_author_name
'Eberson, Lennart'
'Hartshorn, Michael P.'
'Persson, Ola'
'Robinson, Ward T.'
'Timmerman-Vaughan, David J.'

_publ_section_title
;
 Photochemical Nitration by Tetranitromethane. Part XXIII. Adduct
 Formation in the Photochemical Reaction of 1,3-Dimethylnaphthalene.
 Steric Effects and the Regiochemistry of Trinitromethanide Ion Attack on
 the Radical Cation of 1,3-Dimethylnaphthalene
;
_journal_name_full 'Acta Chemica Scandinavica'
_journal_page_first 482
_journal_page_last 494
_journal_paper_doi 10.3891/acta.chem.scand.49-0482
_journal_volume 49
_journal_year 1995
_chemical_formula_sum 'C13 H12 N4 O8'
_chemical_formula_weight 352.27
_chemical_name_common
;
Nitro cycloadduct
;
_space_group_IT_number 14
_space_group_name_Hall '-P 2ybc'
_space_group_name_H-M_alt 'P 1 21/c 1'
_symmetry_cell_setting monoclinic
_symmetry_Int_Tables_number 14
_symmetry_space_group_name_Hall '-P 2ybc'
_symmetry_space_group_name_H-M 'P 1 21/c 1'
_cell_angle_alpha 90.
_cell_angle_beta 104.63(3)
_cell_angle_gamma 90.
_cell_formula_units_Z 4
_cell_length_a 7.594(2)
_cell_length_b 23.672(5)
_cell_length_c 8.179(2)
_cell_volume 1422.6(6)
_diffrn_ambient_temperature 120
_diffrn_radiation_probe x-ray
_diffrn_radiation_type CuK\a
_diffrn_radiation_wavelength 1.54180
_exptl_absorpt_coefficient_mu 1.209
_exptl_crystal_density_diffrn 1.645
_refine_ls_number_reflns 1410
_refine_ls_R_factor_gt 0.060
_refine_ls_wR_factor_ref 0.161
_cod_data_source_file Acta-Chem-Scand-1995-49-482-494-2.cif
_cod_data_source_block 2
_cod_original_sg_symbol_H-M 'P 21/c'
_cod_database_code 1557850

loop_
_space_group_symop_id
_space_group_symop_operation_xyz
1 x,y,z
2 -x,1/2+y,1/2-z
3 -x,-y,-z
4 x,1/2-y,1/2+z

loop_
_atom_site_label
_atom_site_type_symbol
_atom_site_thermal_displace_type
_atom_site_fract_x
_atom_site_fract_y
_atom_site_fract_z
_atom_site_occupancy
_atom_site_U_iso_or_equiv
_atom_site_calc_flag
_atom_site_refinement_flags
_atom_site_disorder_assembly
_atom_site_disorder_group
O11 O Uiso 0.3277(5) 0.3385(2) 0.0590(4) 1.000 0.0240(10) . . . .
O21 O Uiso -0.1088(5) 0.3649(2) 0.0147(4) 1.000 0.0270(10) . . . .
O22 O Uiso 0.0232(5) 0.4393(2) -0.0546(4) 1.000 0.0290(10) . . . .
O31 O Uiso 0.3426(4) 0.45380(10) 0.4144(4) 1.000 0.0180(10) . . . .
O32 O Uiso 0.0417(4) 0.45870(10) 0.3554(4) 1.000 0.0180(10) . . . .
O41 O Uiso 0.0104(5) 0.26970(10) 0.5221(4) 1.000 0.0220(10) . . . .
O42 O Uiso 0.0731(4) 0.33600(10) 0.7108(4) 1.000 0.0230(10) . . . .
O112 O Uiso 0.4378(5) 0.4225(2) 0.1267(4) 1.000 0.0240(10) . . . .
N1 N Uiso 0.3284(5) 0.3848(2) 0.1231(5) 1.000 0.0160(10) . . . .
N2 N Uiso 0.0103(6) 0.4007(2) 0.0392(5) 1.000 0.0200(10) . . . .
N3 N Uiso 0.1891(5) 0.4527(2) 0.2761(5) 1.000 0.0160(10) . . . .
N4 N Uiso 0.0366(5) 0.3196(2) 0.5641(5) 1.000 0.0180(10) . . . .
C1 C Uiso 0.1437(6) 0.3449(2) 0.3114(6) 1.000 0.0150(10) . . . .
C2 C Uiso 0.0158(6) 0.3634(2) 0.4246(6) 1.000 0.0150(10) . . . .
C3 C Uiso 0.0885(6) 0.4198(2) 0.4980(6) 1.000 0.0160(10) . . . .
C4 C Uiso 0.2988(6) 0.4235(2) 0.5577(6) 1.000 0.0160(10) . . . .
C4A C Uiso 0.3938(6) 0.3672(2) 0.5650(6) 1.000 0.0140(10) . . . .
C5 C Uiso 0.5497(6) 0.3526(2) 0.6853(6) 1.000 0.0150(10) . . . .
C6 C Uiso 0.6368(6) 0.3019(2) 0.6738(6) 1.000 0.0170(10) . . . .
C7 C Uiso 0.5676(6) 0.2655(2) 0.5424(6) 1.000 0.0180(10) . . . .
C8 C Uiso 0.4093(6) 0.2790(2) 0.4219(6) 1.000 0.0140(10) . . . .
C8A C Uiso 0.3243(6) 0.3296(2) 0.4323(6) 1.000 0.0150(10) . . . .
C9 C Uiso 0.1656(6) 0.3953(2) 0.2008(6) 1.000 0.0130(10) . . . .
C10 C Uiso -0.1908(6) 0.3642(2) 0.3442(6) 1.000 0.0190(10) . . . .
C11 C Uiso 0.3633(7) 0.4610(2) 0.7104(6) 1.000 0.0200(10) . . . .

loop_
_atom_type_symbol
_atom_type_description
_atom_type_scat_dispersion_real
_atom_type_scat_dispersion_imag
_atom_type_scat_source
C C 0.0181 0.0091 ' International Tables Vol C Tables 4.2.6.8 and 6.1.1.4'
N N 0.0311 0.0180 ' International Tables Vol C Tables 4.2.6.8 and 6.1.1.4'
O O 0.0492 0.0322 ' International Tables Vol C Tables 4.2.6.8 and 6.1.1.4'

loop_
_geom_angle_atom_site_label_1
_geom_angle_atom_site_label_2
_geom_angle_atom_site_label_3
_geom_angle
_geom_angle_site_symmetry_1
_geom_angle_site_symmetry_2
_geom_angle_site_symmetry_3
_geom_angle_publ_flag
N3 O31 C4 108.8(3) . . . yes
N3 O32 C3 103.8(3) . . . yes
O11 N1 O112 127.0(4) . . . yes
O11 N1 C9 113.9(4) . . . yes
O112 N1 C9 119.0(4) . . . yes
O21 N2 O22 126.5(4) . . . yes
O21 N2 C9 117.4(4) . . . yes
O22 N2 C9 116.1(4) . . . yes
O31 N3 O32 102.6(3) . . . yes
O31 N3 C9 109.9(4) . . . yes
O32 N3 C9 104.6(3) . . . yes
O41 N4 O42 123.9(4) . . . yes
O41 N4 C2 117.8(4) . . . yes
O42 N4 C2 118.3(4) . . . yes
C2 C1 C8A 106.0(4) . . . no
C2 C1 C9 107.9(4) . . . no
C8A C1 C9 110.8(4) . . . no
N4 C2 C1 106.9(4) . . . yes
N4 C2 C3 110.3(4) . . . yes
N4 C2 C10 103.3(4) . . . yes
C1 C2 C3 105.3(4) . . . no
C1 C2 C10 117.9(4) . . . no
C3 C2 C10 112.9(4) . . . no
O32 C3 C2 104.5(4) . . . yes
O32 C3 C4 103.9(4) . . . yes
C2 C3 C4 114.8(4) . . . no
O31 C4 C3 101.4(4) . . . yes
O31 C4 C4A 105.0(4) . . . yes
O31 C4 C11 106.2(4) . . . yes
C3 C4 C4A 114.0(4) . . . no
C3 C4 C11 112.8(4) . . . no
C4A C4 C11 115.8(4) . . . no
C4 C4A C5 124.4(4) . . . no
C4 C4A C8A 116.6(4) . . . no
C5 C4A C8A 118.8(4) . . . no
C4A C5 C6 120.5(4) . . . no
C5 C6 C7 120.1(4) . . . no
C6 C7 C8 120.2(4) . . . no
C7 C8 C8A 119.6(4) . . . no
C1 C8A C4A 117.1(4) . . . no
C1 C8A C8 121.9(4) . . . no
C4A C8A C8 120.8(4) . . . no
N1 C9 N2 100.3(4) . . . yes
N1 C9 N3 107.0(4) . . . yes
N1 C9 C1 109.6(4) . . . yes
N2 C9 N3 105.4(4) . . . yes
N2 C9 C1 113.5(4) . . . yes
N3 C9 C1 119.2(4) . . . yes

loop_
_geom_bond_atom_site_label_1
_geom_bond_atom_site_label_2
_geom_bond_distance
_geom_bond_site_symmetry_1
_geom_bond_site_symmetry_2
_geom_bond_publ_flag
O11 N1 1.214(6) . . yes
O21 N2 1.219(6) . . yes
O22 N2 1.213(6) . . yes
O31 N3 1.405(5) . . yes
O31 C4 1.482(6) . . yes
O32 N3 1.436(5) . . yes
O32 C3 1.458(6) . . yes
O41 N4 1.232(5) . . yes
O42 N4 1.224(5) . . yes
O112 N1 1.215(6) . . yes
N1 C9 1.546(6) . . yes
N2 C9 1.538(6) . . yes
N3 C9 1.484(7) . . yes
N4 C2 1.520(6) . . yes
C1 C2 1.564(7) . . no
C1 C8A 1.518(7) . . no
C1 C9 1.532(7) . . no
C2 C3 1.510(7) . . no
C2 C10 1.541(7) . . no
C3 C4 1.550(7) . . no
C4 C4A 1.510(7) . . no
C4 C11 1.510(7) . . no
C4A C5 1.379(7) . . no
C4A C8A 1.400(7) . . no
C5 C6 1.385(7) . . no
C6 C7 1.374(7) . . no
C7 C8 1.386(7) . . no
C8 C8A 1.374(7) . . no

loop_
_geom_torsion_atom_site_label_1
_geom_torsion_atom_site_label_2
_geom_torsion_atom_site_label_3
_geom_torsion_atom_site_label_4
_geom_torsion
_geom_torsion_site_symmetry_1
_geom_torsion_site_symmetry_2
_geom_torsion_site_symmetry_3
_geom_torsion_site_symmetry_4
_geom_torsion_publ_flag
C4 O31 N3 O32 37.2(4) . . . . no
C4 O31 N3 C9 -73.6(4) . . . . no
N3 O31 C4 C3 -14.8(4) . . . . no
N3 O31 C4 C4A 104.2(4) . . . . no
N3 O31 C4 C11 -132.8(4) . . . . no
C3 O32 N3 O31 -45.1(4) . . . . no
C3 O32 N3 C9 69.6(4) . . . . no
N3 O32 C3 C2 -85.2(4) . . . . no
N3 O32 C3 C4 35.4(4) . . . . no
O11 N1 C9 N2 -71.4(5) . . . . no
O11 N1 C9 N3 178.8(4) . . . . no
O11 N1 C9 C1 48.3(5) . . . . no
O112 N1 C9 N2 106.5(4) . . . . no
O112 N1 C9 N3 -3.3(5) . . . . no
O112 N1 C9 C1 -133.9(4) . . . . no
O21 N2 C9 N1 115.5(5) . . . . no
O21 N2 C9 N3 -133.5(4) . . . . no
O21 N2 C9 C1 -1.3(6) . . . . no
O22 N2 C9 N1 -61.8(5) . . . . no
O22 N2 C9 N3 49.3(5) . . . . no
O22 N2 C9 C1 -178.5(4) . . . . no
O31 N3 C9 N1 -66.9(4) . . . . no
O31 N3 C9 N2 -173.1(3) . . . . no
O31 N3 C9 C1 58.0(5) . . . . no
O32 N3 C9 N1 -176.4(3) . . . . no
O32 N3 C9 N2 77.4(4) . . . . no
O32 N3 C9 C1 -51.5(5) . . . . no
O41 N4 C2 C1 -54.8(5) . . . . no
O41 N4 C2 C3 -168.7(4) . . . . no
O41 N4 C2 C10 70.3(5) . . . . no
O42 N4 C2 C1 127.3(4) . . . . no
O42 N4 C2 C3 13.3(6) . . . . no
O42 N4 C2 C10 -107.6(4) . . . . no
C8A C1 C2 N4 -46.2(5) . . . . no
C8A C1 C2 C3 71.1(4) . . . . no
C8A C1 C2 C10 -161.9(4) . . . . no
C9 C1 C2 N4 -164.9(4) . . . . no
C9 C1 C2 C3 -47.6(5) . . . . no
C9 C1 C2 C10 79.4(5) . . . . no
C2 C1 C8A C4A -46.1(5) . . . . no
C2 C1 C8A C8 128.4(5) . . . . no
C9 C1 C8A C4A 70.7(5) . . . . no
C9 C1 C8A C8 -114.7(5) . . . . no
C2 C1 C9 N1 164.9(4) . . . . no
C2 C1 C9 N2 -83.9(5) . . . . no
C2 C1 C9 N3 41.2(5) . . . . no
C8A C1 C9 N1 49.3(5) . . . . no
C8A C1 C9 N2 160.5(4) . . . . no
C8A C1 C9 N3 -74.4(5) . . . . no
N4 C2 C3 O32 -173.8(3) . . . . no
N4 C2 C3 C4 73.2(5) . . . . no
C1 C2 C3 O32 71.3(4) . . . . no
C1 C2 C3 C4 -41.8(5) . . . . no
C10 C2 C3 O32 -58.8(5) . . . . no
C10 C2 C3 C4 -171.8(4) . . . . no
O32 C3 C4 O31 -12.8(4) . . . . no
O32 C3 C4 C4A -125.1(4) . . . . no
O32 C3 C4 C11 100.3(4) . . . . no
C2 C3 C4 O31 100.6(4) . . . . no
C2 C3 C4 C4A -11.6(6) . . . . no
C2 C3 C4 C11 -146.3(4) . . . . no
O31 C4 C4A C5 105.7(5) . . . . no
O31 C4 C4A C8A -69.3(5) . . . . no
C3 C4 C4A C5 -144.2(5) . . . . no
C3 C4 C4A C8A 40.7(6) . . . . no
C11 C4 C4A C5 -11.0(7) . . . . no
C11 C4 C4A C8A 174.0(4) . . . . no
C4 C4A C5 C6 -174.3(4) . . . . no
C8A C4A C5 C6 0.7(7) . . . . no
C4 C4A C8A C1 -9.9(6) . . . . no
C4 C4A C8A C8 175.5(4) . . . . no
C5 C4A C8A C1 174.8(4) . . . . no
C5 C4A C8A C8 0.1(7) . . . . no
C4A C5 C6 C7 -0.4(7) . . . . no
C5 C6 C7 C8 -0.8(7) . . . . no
C6 C7 C8 C8A 1.6(7) . . . . no
C7 C8 C8A C1 -175.6(4) . . . . no
C7 C8 C8A C4A -1.2(7) . . . . no
